data_4064088
loop_
_publ_author_name
'Takemoto, Shin'
'Kobayashi, Tomoharu'
'Ito, Takahiro'
'Inui, Akira'
'Karitani, Kenji'
'Katagiri, Sayuri'
'Masuhara, Yusaku'
'Matsuzaka, Hiroyuki'

_publ_section_title
;
 Synthesis and Reactivity of Coordinatively Unsaturated Dinuclear
 Ruthenium Bridging Imido Complexes
;
_journal_issue 8
_journal_name_full Organometallics
_journal_page_first 2160
_journal_paper_doi 10.1021/om1011227
_journal_volume 30
_journal_year 2011
_chemical_formula_sum 'C32 H39 N O3 Ru2'
_chemical_formula_weight 687.78
_chemical_name_systematic
; 
 ? 
;
_space_group_IT_number 14
_symmetry_cell_setting monoclinic
_symmetry_space_group_name_Hall '-P 2yab'
_symmetry_space_group_name_H-M 'P 1 21/a 1'
_atom_sites_solution_hydrogens geom
_atom_sites_solution_primary direct
_atom_sites_solution_secondary difmap
_audit_creation_method SHELXL-97
_cell_angle_alpha 90.00
_cell_angle_beta 105.616(9)
_cell_angle_gamma 90.00
_cell_formula_units_Z 4
_cell_length_a 18.720(4)
_cell_length_b 8.585(2)
_cell_length_c 19.149(4)
_cell_measurement_temperature 296(2)
_cell_volume 2963.9(11)
_computing_cell_refinement 'RIGAKU PROCESS AUTO'
_computing_data_collection 'RIGAKU PROCESS AUTO'
_computing_data_reduction 'RIGAKU PROCESS AUTO'
_computing_structure_refinement 'SHELXL-97 (Sheldrick, 1997)'
_computing_structure_solution 'SHELXS-97 (Sheldrick, 1990)'
_diffrn_ambient_temperature 296(2)
_diffrn_measured_fraction_theta_full 0.999
_diffrn_measured_fraction_theta_max 0.999
_diffrn_measurement_device_type 'RIGAKU R-AXIS RAPID'
_diffrn_radiation_monochromator graphite
_diffrn_radiation_source 'fine-focus sealed tube'
_diffrn_radiation_type MoK\a
_diffrn_radiation_wavelength 0.71075
_diffrn_reflns_av_R_equivalents 0.0258
_diffrn_reflns_av_sigmaI/netI 0.0164
_diffrn_reflns_limit_h_max 24
_diffrn_reflns_limit_h_min -24
_diffrn_reflns_limit_k_max 11
_diffrn_reflns_limit_k_min -11
_diffrn_reflns_limit_l_max 24
_diffrn_reflns_limit_l_min -24
_diffrn_reflns_number 45148
_diffrn_reflns_theta_full 27.48
_diffrn_reflns_theta_max 27.48
_diffrn_reflns_theta_min 3.23
_exptl_absorpt_coefficient_mu 1.051
_exptl_absorpt_correction_T_max 0.9022
_exptl_absorpt_correction_T_min 0.5712
_exptl_absorpt_correction_type empirical
_exptl_absorpt_process_details abscor
_exptl_crystal_colour red
_exptl_crystal_density_diffrn 1.541
_exptl_crystal_density_method 'not measured'
_exptl_crystal_description plate
_exptl_crystal_F_000 1400
_exptl_crystal_size_max 0.60
_exptl_crystal_size_mid 0.40
_exptl_crystal_size_min 0.10
_refine_diff_density_max 1.497
_refine_diff_density_min -0.449
_refine_diff_density_rms 0.103
_refine_ls_extinction_method none
_refine_ls_goodness_of_fit_ref 1.065
_refine_ls_hydrogen_treatment mixed
_refine_ls_matrix_type full
_refine_ls_number_parameters 351
_refine_ls_number_reflns 6781
_refine_ls_number_restraints 0
_refine_ls_restrained_S_all 1.065
_refine_ls_R_factor_all 0.0380
_refine_ls_R_factor_gt 0.0338
_refine_ls_shift/su_max 0.001
_refine_ls_shift/su_mean 0.000
_refine_ls_structure_factor_coef Fsqd
_refine_ls_weighting_details 'calc w=1/[\s^2^(Fo^2^)+(0.0526P)^2^+1.7562P] where P=(Fo^2^+2Fc^2^)/3'
_refine_ls_weighting_scheme calc
_refine_ls_wR_factor_gt 0.0851
_refine_ls_wR_factor_ref 0.0879
_reflns_number_gt 6025
_reflns_number_total 6781
_reflns_threshold_expression >2sigma(I)
_cod_data_source_file om1011227_si_002.cif
_cod_data_source_block 7'
_cod_depositor_comments
;
The following automatic conversions were performed:
'_atom_site_symetry_multiplicity' tag replaced with
'_atom_site_symmetry_multiplicity'.

Automatic conversion script
Id: cif_correct_tags 1440 2010-10-19 06:21:57Z saulius 
;
_cod_original_sg_symbol_H-M P21/a
_cod_database_code 4064088

loop_
_symmetry_equiv_pos_as_xyz
'x, y, z'
'-x+1/2, y+1/2, -z'
'-x, -y, -z'
'x-1/2, -y-1/2, z'

loop_
_atom_site_label
_atom_site_type_symbol
_atom_site_fract_x
_atom_site_fract_y
_atom_site_fract_z
_atom_site_U_iso_or_equiv
_atom_site_adp_type
_atom_site_occupancy
_atom_site_symmetry_multiplicity
_atom_site_calc_flag
_atom_site_refinement_flags
Ru1 Ru 0.372878(10) 0.95756(2) 0.270417(10) 0.03194(7) Uani 1 1 d .
Ru2 Ru 0.388882(11) 1.11808(2) 0.145099(11) 0.03815(7) Uani 1 1 d .
O1 O 0.55853(12) 1.1851(3) 0.31536(16) 0.0710(7) Uani 1 1 d .
O2 O 0.33877(17) 0.7332(3) 0.14658(14) 0.0788(8) Uani 1 1 d .
O3 O 0.22399(13) 1.1576(4) 0.10239(15) 0.0812(8) Uani 1 1 d .
N1 N 0.49048(12) 0.9528(3) 0.30225(13) 0.0402(5) Uani 1 1 d .
C1 C 0.42520(14) 1.1591(3) 0.25743(14) 0.0386(5) Uani 1 1 d .
C2 C 0.39919(18) 1.3037(3) 0.22940(18) 0.0487(6) Uani 1 1 d .
C3 C 0.50213(15) 1.1064(3) 0.29518(16) 0.0441(6) Uani 1 1 d .
C4 C 0.35832(16) 0.8327(4) 0.18798(16) 0.0484(6) Uani 1 1 d .
C5 C 0.28692(18) 1.1433(4) 0.12239(16) 0.0531(7) Uani 1 1 d .
C6 C 0.54238(14) 0.8408(3) 0.33528(14) 0.0395(5) Uani 1 1 d .
C7 C 0.52150(16) 0.6850(4) 0.32785(18) 0.0522(7) Uani 1 1 d .
H7 H 0.4747 0.6587 0.2988 0.063 Uiso 1 1 calc R
C8 C 0.56865(19) 0.5682(4) 0.3627(2) 0.0583(8) Uani 1 1 d .
H8 H 0.5531 0.4651 0.3566 0.070 Uiso 1 1 calc R
C9 C 0.63882(17) 0.6027(4) 0.40662(16) 0.0532(7) Uani 1 1 d .
C10 C 0.66053(16) 0.7559(4) 0.41093(16) 0.0526(7) Uani 1 1 d .
H10 H 0.7082 0.7810 0.4382 0.063 Uiso 1 1 calc R
C11 C 0.61453(15) 0.8741(4) 0.37653(16) 0.0466(6) Uani 1 1 d .
H11 H 0.6315 0.9764 0.3808 0.056 Uiso 1 1 calc R
C12 C 0.6883(2) 0.4760(5) 0.4487(2) 0.0758(12) Uani 1 1 d .
H12A H 0.7379 0.4898 0.4444 0.114 Uiso 1 1 calc R
H12B H 0.6699 0.3761 0.4295 0.114 Uiso 1 1 calc R
H12C H 0.6886 0.4818 0.4988 0.114 Uiso 1 1 calc R
C13 C 0.34327(16) 1.0514(3) 0.36736(15) 0.0441(6) Uani 1 1 d .
C14 C 0.36242(16) 0.8930(4) 0.38133(15) 0.0465(6) Uani 1 1 d .
C15 C 0.31219(16) 0.8007(3) 0.32883(16) 0.0460(6) Uani 1 1 d .
C16 C 0.26054(14) 0.9036(4) 0.28245(15) 0.0437(6) Uani 1 1 d .
C17 C 0.27867(15) 1.0583(3) 0.30667(15) 0.0420(6) Uani 1 1 d .
C18 C 0.3789(2) 1.1871(5) 0.4126(2) 0.0684(9) Uani 1 1 d .
H18A H 0.3578 1.1995 0.4527 0.103 Uiso 1 1 calc R
H18B H 0.3706 1.2799 0.3836 0.103 Uiso 1 1 calc R
H18C H 0.4313 1.1688 0.4306 0.103 Uiso 1 1 calc R
C19 C 0.4235(2) 0.8367(6) 0.44424(18) 0.0739(11) Uani 1 1 d .
H19A H 0.4683 0.8925 0.4457 0.111 Uiso 1 1 calc R
H19B H 0.4314 0.7274 0.4388 0.111 Uiso 1 1 calc R
H19C H 0.4100 0.8541 0.4885 0.111 Uiso 1 1 calc R
C20 C 0.3089(3) 0.6267(4) 0.3255(3) 0.0755(11) Uani 1 1 d .
H20A H 0.3560 0.5845 0.3517 0.113 Uiso 1 1 calc R
H20B H 0.2975 0.5936 0.2758 0.113 Uiso 1 1 calc R
H20C H 0.2711 0.5903 0.3469 0.113 Uiso 1 1 calc R
C21 C 0.19254(18) 0.8557(5) 0.2250(2) 0.0691(10) Uani 1 1 d .
H21A H 0.1518 0.8441 0.2461 0.104 Uiso 1 1 calc R
H21B H 0.2016 0.7583 0.2042 0.104 Uiso 1 1 calc R
H21C H 0.1807 0.9339 0.1878 0.104 Uiso 1 1 calc R
C22 C 0.23213(19) 1.2003(4) 0.2815(2) 0.0635(9) Uani 1 1 d .
H22A H 0.2080 1.1912 0.2307 0.095 Uiso 1 1 calc R
H22B H 0.2632 1.2911 0.2899 0.095 Uiso 1 1 calc R
H22C H 0.1954 1.2093 0.3079 0.095 Uiso 1 1 calc R
C23 C 0.47934(18) 1.2205(4) 0.10413(19) 0.0589(8) Uani 1 1 d .
C24 C 0.4972(2) 1.0633(7) 0.1178(2) 0.0848(16) Uani 1 1 d .
C25 C 0.4385(4) 0.9772(5) 0.0700(3) 0.104(2) Uani 1 1 d .
C26 C 0.3870(2) 1.0814(6) 0.0302(2) 0.0782(13) Uani 1 1 d .
C27 C 0.41151(19) 1.2278(5) 0.05064(18) 0.0597(8) Uani 1 1 d .
C28 C 0.5264(3) 1.3575(8) 0.1373(3) 0.125(2) Uani 1 1 d .
H28A H 0.5652 1.3718 0.1138 0.187 Uiso 1 1 calc R
H28B H 0.5478 1.3387 0.1880 0.187 Uiso 1 1 calc R
H28C H 0.4962 1.4495 0.1312 0.187 Uiso 1 1 calc R
C29 C 0.5683(4) 1.0024(12) 0.1664(4) 0.203(5) Uani 1 1 d .
H29A H 0.6020 0.9784 0.1379 0.304 Uiso 1 1 calc R
H29B H 0.5585 0.9098 0.1903 0.304 Uiso 1 1 calc R
H29C H 0.5900 1.0799 0.2019 0.304 Uiso 1 1 calc R
C30 C 0.4440(6) 0.8014(6) 0.0614(6) 0.251(7) Uani 1 1 d .
H30A H 0.3953 0.7564 0.0508 0.376 Uiso 1 1 calc R
H30B H 0.4744 0.7576 0.1055 0.376 Uiso 1 1 calc R
H30C H 0.4656 0.7794 0.0224 0.376 Uiso 1 1 calc R
C31 C 0.3202(4) 1.0335(12) -0.0295(3) 0.187(5) Uani 1 1 d .
H31A H 0.3259 1.0690 -0.0752 0.280 Uiso 1 1 calc R
H31B H 0.2764 1.0788 -0.0211 0.280 Uiso 1 1 calc R
H31C H 0.3159 0.9220 -0.0302 0.280 Uiso 1 1 calc R
C32 C 0.3756(3) 1.3744(7) 0.0142(3) 0.127(2) Uani 1 1 d .
H32A H 0.4040 1.4145 -0.0167 0.190 Uiso 1 1 calc R
H32B H 0.3738 1.4506 0.0504 0.190 Uiso 1 1 calc R
H32C H 0.3261 1.3515 -0.0142 0.190 Uiso 1 1 calc R
H1 H 0.3509(19) 1.336(4) 0.2302(17) 0.052(9) Uiso 1 1 d .
H2 H 0.433(2) 1.377(5) 0.225(2) 0.067(11) Uiso 1 1 d .

loop_
_atom_site_aniso_label
_atom_site_aniso_U_11
_atom_site_aniso_U_22
_atom_site_aniso_U_33
_atom_site_aniso_U_23
_atom_site_aniso_U_13
_atom_site_aniso_U_12
Ru1 0.02972(10) 0.03103(11) 0.03554(11) -0.00073(7) 0.00960(8) -0.00024(7)
Ru2 0.04174(12) 0.03311(12) 0.04313(12) 0.00375(8) 0.01749(9) 0.00385(8)
O1 0.0462(11) 0.0427(12) 0.114(2) -0.0046(13) 0.0047(13) -0.0137(10)
O2 0.102(2) 0.0770(18) 0.0657(14) -0.0328(14) 0.0374(14) -0.0409(16)
O3 0.0471(13) 0.118(2) 0.0741(16) 0.0187(16) 0.0082(12) 0.0191(14)
N1 0.0324(10) 0.0355(11) 0.0502(12) -0.0015(9) 0.0069(9) -0.0022(8)
C1 0.0408(12) 0.0325(12) 0.0448(13) -0.0050(10) 0.0155(11) -0.0027(10)
C2 0.0551(16) 0.0311(13) 0.0633(18) -0.0030(12) 0.0219(14) 0.0022(12)
C3 0.0387(13) 0.0353(13) 0.0577(16) -0.0052(12) 0.0121(12) -0.0040(10)
C4 0.0465(14) 0.0538(17) 0.0492(15) -0.0088(13) 0.0205(12) -0.0092(12)
C5 0.0528(17) 0.0606(19) 0.0472(15) 0.0085(14) 0.0158(13) 0.0104(14)
C6 0.0342(12) 0.0406(13) 0.0438(13) -0.0019(11) 0.0110(10) 0.0022(10)
C7 0.0421(14) 0.0417(15) 0.0673(18) -0.0025(14) 0.0053(13) 0.0012(12)
C8 0.0576(18) 0.0434(16) 0.074(2) 0.0033(15) 0.0180(16) 0.0075(14)
C9 0.0527(16) 0.065(2) 0.0480(15) 0.0109(14) 0.0236(13) 0.0214(15)
C10 0.0372(13) 0.074(2) 0.0442(14) 0.0013(14) 0.0074(11) 0.0046(13)
C11 0.0375(13) 0.0518(17) 0.0487(14) -0.0039(12) 0.0085(11) -0.0029(11)
C12 0.074(2) 0.086(3) 0.072(2) 0.026(2) 0.0269(19) 0.039(2)
C13 0.0460(14) 0.0484(16) 0.0416(13) -0.0055(11) 0.0181(11) -0.0026(12)
C14 0.0452(14) 0.0563(18) 0.0411(13) 0.0071(12) 0.0172(12) 0.0032(12)
C15 0.0518(15) 0.0393(14) 0.0545(15) -0.0001(12) 0.0275(13) -0.0031(12)
C16 0.0351(12) 0.0537(16) 0.0455(14) -0.0046(12) 0.0163(11) -0.0074(11)
C17 0.0392(13) 0.0441(15) 0.0467(14) -0.0015(11) 0.0186(11) 0.0031(11)
C18 0.082(2) 0.068(2) 0.0574(19) -0.0201(17) 0.0222(17) -0.0154(19)
C19 0.069(2) 0.102(3) 0.0485(17) 0.0210(19) 0.0109(16) 0.018(2)
C20 0.100(3) 0.0394(18) 0.107(3) 0.0046(18) 0.062(3) -0.0081(17)
C21 0.0445(16) 0.097(3) 0.065(2) -0.016(2) 0.0128(15) -0.0245(18)
C22 0.0589(18) 0.064(2) 0.075(2) 0.0081(17) 0.0303(17) 0.0222(16)
C23 0.0561(17) 0.068(2) 0.0617(18) -0.0042(16) 0.0313(15) -0.0154(16)
C24 0.075(2) 0.124(4) 0.075(2) 0.048(3) 0.053(2) 0.054(3)
C25 0.185(6) 0.041(2) 0.142(5) -0.011(2) 0.141(5) -0.013(3)
C26 0.083(3) 0.102(3) 0.063(2) -0.024(2) 0.044(2) -0.035(3)
C27 0.0624(19) 0.069(2) 0.0558(17) 0.0177(16) 0.0290(15) 0.0051(16)
C28 0.118(4) 0.158(6) 0.117(4) -0.043(4) 0.065(4) -0.089(4)
C29 0.138(5) 0.368(13) 0.141(5) 0.145(7) 0.103(5) 0.179(7)
C30 0.463(16) 0.045(3) 0.405(14) -0.013(5) 0.392(14) 0.002(5)
C31 0.138(5) 0.355(13) 0.086(4) -0.106(6) 0.062(4) -0.134(7)
C32 0.133(5) 0.139(5) 0.130(5) 0.086(4) 0.075(4) 0.057(4)

loop_
_atom_type_symbol
_atom_type_description
_atom_type_scat_dispersion_real
_atom_type_scat_dispersion_imag
_atom_type_scat_source
C C 0.0033 0.0016 'International Tables Vol C Tables 4.2.6.8 and 6.1.1.4'
H H 0.0000 0.0000 'International Tables Vol C Tables 4.2.6.8 and 6.1.1.4'
N N 0.0061 0.0033 'International Tables Vol C Tables 4.2.6.8 and 6.1.1.4'
O O 0.0106 0.0060 'International Tables Vol C Tables 4.2.6.8 and 6.1.1.4'
Ru Ru -1.2594 0.8363 'International Tables Vol C Tables 4.2.6.8 and 6.1.1.4'

loop_
_geom_angle_atom_site_label_1
_geom_angle_atom_site_label_2
_geom_angle_atom_site_label_3
_geom_angle
C4 Ru1 C1 110.49(12)
C4 Ru1 N1 97.82(11)
C1 Ru1 N1 63.59(10)
C4 Ru1 C16 92.35(11)
C1 Ru1 C16 133.54(11)
N1 Ru1 C16 154.57(10)
C4 Ru1 C13 154.24(11)
C1 Ru1 C13 91.74(10)
N1 Ru1 C13 103.85(10)
C16 Ru1 C13 62.27(10)
C4 Ru1 C17 122.48(12)
C1 Ru1 C17 98.90(10)
N1 Ru1 C17 139.70(10)
C16 Ru1 C17 37.07(10)
C13 Ru1 C17 37.53(10)
C4 Ru1 C15 95.67(12)
C1 Ru1 C15 153.53(10)
N1 Ru1 C15 118.08(10)
C16 Ru1 C15 37.27(11)
C13 Ru1 C15 61.87(11)
C17 Ru1 C15 61.97(10)
C4 Ru1 C14 128.75(13)
C1 Ru1 C14 119.38(11)
N1 Ru1 C14 94.08(10)
C16 Ru1 C14 61.77(10)
C13 Ru1 C14 36.76(11)
C17 Ru1 C14 61.75(10)
C15 Ru1 C14 36.78(11)
C4 Ru1 Ru2 65.81(10)
C1 Ru1 Ru2 47.44(7)
N1 Ru1 Ru2 85.13(6)
C16 Ru1 Ru2 120.27(8)
C13 Ru1 Ru2 129.26(8)
C17 Ru1 Ru2 110.15(7)
C15 Ru1 Ru2 152.99(8)
C14 Ru1 Ru2 165.25(8)
C5 Ru2 C1 104.44(12)
C5 Ru2 C27 99.94(13)
C1 Ru2 C27 134.00(13)
C5 Ru2 C26 92.48(16)
C1 Ru2 C26 162.66(13)
C27 Ru2 C26 36.04(16)
C5 Ru2 C23 134.69(14)
C1 Ru2 C23 103.10(11)
C27 Ru2 C23 37.05(13)
C26 Ru2 C23 61.12(13)
C5 Ru2 C2 88.24(13)
C1 Ru2 C2 37.10(11)
C27 Ru2 C2 107.00(14)
C26 Ru2 C2 142.47(16)
C23 Ru2 C2 92.68(13)
C5 Ru2 C25 119.1(2)
C1 Ru2 C25 131.7(2)
C27 Ru2 C25 59.91(16)
C26 Ru2 C25 36.0(2)
C23 Ru2 C25 60.42(15)
C2 Ru2 C25 150.30(19)
C5 Ru2 C24 153.63(16)
C1 Ru2 C24 101.91(15)
C27 Ru2 C24 60.96(13)
C26 Ru2 C24 61.28(17)
C23 Ru2 C24 36.15(16)
C2 Ru2 C24 113.78(19)
C25 Ru2 C24 36.8(2)
C5 Ru2 Ru1 85.36(9)
C1 Ru2 Ru1 45.47(7)
C27 Ru2 Ru1 174.23(9)
C26 Ru2 Ru1 142.23(13)
C23 Ru2 Ru1 138.45(10)
C2 Ru2 Ru1 75.25(8)
C25 Ru2 Ru1 115.52(13)
C24 Ru2 Ru1 113.28(9)
C3 N1 C6 127.5(2)
C3 N1 Ru1 97.80(16)
C6 N1 Ru1 133.44(18)
C2 C1 C3 130.4(3)
C2 C1 Ru1 132.6(2)
C3 C1 Ru1 96.68(17)
C2 C1 Ru2 76.76(18)
C3 C1 Ru2 116.58(18)
Ru1 C1 Ru2 87.08(10)
C1 C2 Ru2 66.14(16)
O1 C3 N1 131.0(3)
O1 C3 C1 128.4(3)
N1 C3 C1 100.6(2)
O2 C4 Ru1 162.1(3)
O3 C5 Ru2 174.2(3)
C7 C6 N1 118.4(2)
C7 C6 C11 117.2(3)
N1 C6 C11 124.4(3)
C8 C7 C6 121.5(3)
C7 C8 C9 121.0(3)
C10 C9 C8 117.2(3)
C10 C9 C12 121.9(3)
C8 C9 C12 120.9(4)
C9 C10 C11 122.7(3)
C10 C11 C6 120.2(3)
C14 C13 C17 108.0(3)
C14 C13 C18 126.0(3)
C17 C13 C18 125.7(3)
C14 C13 Ru1 72.68(16)
C17 C13 Ru1 71.60(15)
C18 C13 Ru1 126.3(2)
C13 C14 C15 108.5(3)
C13 C14 C19 124.2(3)
C15 C14 C19 127.3(3)
C13 C14 Ru1 70.56(15)
C15 C14 Ru1 71.26(16)
C19 C14 Ru1 126.5(2)
C14 C15 C16 107.7(3)
C14 C15 C20 126.9(3)
C16 C15 C20 125.3(3)
C14 C15 Ru1 71.96(16)
C16 C15 Ru1 70.63(15)
C20 C15 Ru1 126.8(2)
C17 C16 C15 108.3(2)
C17 C16 C21 125.3(3)
C15 C16 C21 125.9(3)
C17 C16 Ru1 71.88(15)
C15 C16 Ru1 72.10(15)
C21 C16 Ru1 128.3(2)
C16 C17 C13 107.5(2)
C16 C17 C22 126.1(3)
C13 C17 C22 125.7(3)
C16 C17 Ru1 71.05(15)
C13 C17 Ru1 70.87(15)
C22 C17 Ru1 130.8(2)
C27 C23 C24 107.7(4)
C27 C23 C28 125.9(4)
C24 C23 C28 126.3(5)
C27 C23 Ru2 69.54(17)
C24 C23 Ru2 73.7(2)
C28 C23 Ru2 125.0(3)
C23 C24 C25 105.9(4)
C23 C24 C29 125.6(7)
C25 C24 C29 128.1(7)
C23 C24 Ru2 70.16(18)
C25 C24 Ru2 71.1(2)
C29 C24 Ru2 128.9(3)
C26 C25 C24 108.6(3)
C26 C25 C30 129.6(8)
C24 C25 C30 121.2(7)
C26 C25 Ru2 70.1(2)
C24 C25 Ru2 72.1(2)
C30 C25 Ru2 130.5(3)
C25 C26 C27 107.9(4)
C25 C26 C31 123.6(6)
C27 C26 C31 128.2(6)
C25 C26 Ru2 73.9(2)
C27 C26 Ru2 70.7(2)
C31 C26 Ru2 125.6(3)
C26 C27 C23 109.8(4)
C26 C27 C32 124.4(5)
C23 C27 C32 125.4(4)
C26 C27 Ru2 73.3(2)
C23 C27 Ru2 73.41(18)
C32 C27 Ru2 125.7(3)

loop_
_geom_bond_atom_site_label_1
_geom_bond_atom_site_label_2
_geom_bond_distance
Ru1 C4 1.866(3)
Ru1 C1 2.036(3)
Ru1 N1 2.121(2)
Ru1 C16 2.225(3)
Ru1 C13 2.226(3)
Ru1 C17 2.236(3)
Ru1 C15 2.245(3)
Ru1 C14 2.254(3)
Ru1 Ru2 2.8521(5)
Ru2 C5 1.853(3)
Ru2 C1 2.104(3)
Ru2 C27 2.180(3)
Ru2 C26 2.213(4)
Ru2 C23 2.230(3)
Ru2 C2 2.239(3)
Ru2 C25 2.261(4)
Ru2 C24 2.275(3)
O1 C3 1.225(3)
O2 C4 1.156(4)
O3 C5 1.143(4)
N1 C3 1.349(4)
N1 C6 1.392(3)
C1 C2 1.388(4)
C1 C3 1.497(4)
C6 C7 1.390(4)
C6 C11 1.398(4)
C7 C8 1.383(4)
C8 C9 1.388(5)
C9 C10 1.372(5)
C9 C12 1.513(4)
C10 C11 1.379(4)
C13 C14 1.413(4)
C13 C17 1.435(4)
C13 C18 1.497(4)
C14 C15 1.419(4)
C14 C19 1.501(4)
C15 C16 1.428(4)
C15 C20 1.496(4)
C16 C17 1.418(4)
C16 C21 1.499(4)
C17 C22 1.500(4)
C23 C27 1.402(5)
C23 C24 1.398(6)
C23 C28 1.503(6)
C24 C25 1.432(8)
C24 C29 1.498(6)
C25 C26 1.385(8)
C25 C30 1.525(7)
C26 C27 1.359(6)
C26 C31 1.506(7)
C27 C32 1.506(6)
